data_7234544
loop_
_publ_author_name
'Guohui Yin'
'Yawen Ma'
'Yao Xiong'
'Xiaohui Cao'
'Yang Li'
'Ligong Chen'

_publ_section_title
;
 Enhanced AIE and different stimuli-responses in red fluorescent
 (1,3-dimethyl)barbituric acid-functionalized anthracenes
;
_journal_name_full 'Journal of Materials Chemistry C'
_journal_page_first 751
_journal_page_last 757
_journal_paper_doi 10.1039/C5TC03629A
_journal_volume 4
_journal_year 2016
_chemical_formula_sum 'C21 H16 N2 O3'
_chemical_formula_weight 344.36
_space_group_IT_number 14
_space_group_name_Hall '-P 2yn'
_space_group_name_H-M_alt 'P 1 21/n 1'
_symmetry_cell_setting monoclinic
_symmetry_space_group_name_H-M 'P 1 21/n 1'
_atom_sites_solution_hydrogens geom
_atom_sites_solution_primary direct
_atom_sites_solution_secondary difmap
_cell_angle_alpha 90.00
_cell_angle_beta 91.261(16)
_cell_angle_gamma 90.00
_cell_formula_units_Z 8
_cell_length_a 8.2837(17)
_cell_length_b 15.617(6)
_cell_length_c 25.025(7)
_cell_measurement_reflns_used 4918
_cell_measurement_temperature 113(2)
_cell_measurement_theta_max 27.5
_cell_measurement_theta_min 3.1
_cell_volume 3236.6(17)
_computing_cell_refinement 'CrystalClear-SM Expert 2.1 b42'
_computing_data_collection 'CrystalClear-SM Expert 2.1 b42 (Rigaku, 2015)'
_computing_data_reduction 'CrystalClear-SM Expert 2.1 b42'
_computing_molecular_graphics 'CrystalStructure 4.1'
_computing_publication_material 'CrystalStructure 4.1 (Rigaku, 2014)'
_computing_structure_refinement 'SHELXL-97 (Sheldrick, 1997)'
_computing_structure_solution 'SHELXS-97 (Sheldrick, 1990)'
_diffrn_ambient_temperature 113(2)
_diffrn_detector_area_resol_mean 5.814
_diffrn_measured_fraction_theta_full 0.962
_diffrn_measured_fraction_theta_max 0.962
_diffrn_measurement_device_type 'Rigaku XtaLAB P200'
_diffrn_measurement_method '\w and \f scans'
_diffrn_radiation_monochromator multilayer
_diffrn_radiation_source 'rotating anode'
_diffrn_radiation_type MoK\a
_diffrn_radiation_wavelength 0.71073
_diffrn_reflns_av_R_equivalents 0.0321
_diffrn_reflns_av_sigmaI/netI 0.0293
_diffrn_reflns_limit_h_max 11
_diffrn_reflns_limit_h_min -11
_diffrn_reflns_limit_k_max 21
_diffrn_reflns_limit_k_min -20
_diffrn_reflns_limit_l_max 34
_diffrn_reflns_limit_l_min -35
_diffrn_reflns_number 34463
_diffrn_reflns_theta_full 30.70
_diffrn_reflns_theta_max 30.70
_diffrn_reflns_theta_min 2.09
_diffrn_standards_decay_% 0
_diffrn_standards_interval_count 0
_diffrn_standards_interval_time 0
_diffrn_standards_number 0
_exptl_absorpt_coefficient_mu 0.096
_exptl_absorpt_correction_T_max 0.9886
_exptl_absorpt_correction_T_min 0.9811
_exptl_absorpt_correction_type multi-scan
_exptl_absorpt_process_details 'REQAB (Rigaku, 1998)'
_exptl_crystal_colour 'dark red'
_exptl_crystal_density_diffrn 1.413
_exptl_crystal_density_method 'not measured'
_exptl_crystal_description Prism
_exptl_crystal_F_000 1440
_exptl_crystal_size_max 0.20
_exptl_crystal_size_mid 0.18
_exptl_crystal_size_min 0.12
_refine_diff_density_max 0.474
_refine_diff_density_min -0.240
_refine_diff_density_rms 0.051
_refine_ls_extinction_method none
_refine_ls_goodness_of_fit_ref 1.045
_refine_ls_hydrogen_treatment constr
_refine_ls_matrix_type full
_refine_ls_number_parameters 473
_refine_ls_number_reflns 9670
_refine_ls_number_restraints 0
_refine_ls_restrained_S_all 1.045
_refine_ls_R_factor_all 0.0560
_refine_ls_R_factor_gt 0.0425
_refine_ls_shift/su_max 0.001
_refine_ls_shift/su_mean 0.000
_refine_ls_structure_factor_coef Fsqd
_refine_ls_weighting_details 'calc w=1/[\s^2^(Fo^2^)+(0.0783P)^2^+0.1779P] where P=(Fo^2^+2Fc^2^)/3'
_refine_ls_weighting_scheme calc
_refine_ls_wR_factor_gt 0.1221
_refine_ls_wR_factor_ref 0.1296
_reflns_number_gt 7556
_reflns_number_total 9670
_reflns_threshold_expression >2sigma(I)
_cod_data_source_file J-Mater-Chem-C-2016-34-751.cif
_cod_data_source_block shelx
_cod_depositor_comments
;
The following automatic conversions were performed:

data item '_exptl_absorpt_correction_type' value 'MULTI-SCAN' was
changed to 'multi-scan' in accordance with the built-in table derived
from the CIF Core dictionary named 'cif_core.dic' version 2.4.5 last
updated on 2014-11-21.

data item '_refine_ls_hydrogen_treatment' value 'CONSTR' was changed
to 'constr' in accordance with the built-in table derived from the
CIF Core dictionary named 'cif_core.dic' version 2.4.5 last updated
on 2014-11-21.

data item '_symmetry_cell_setting' value 'Monoclinic' was changed to
'monoclinic' in accordance with the built-in table derived from the
CIF Core dictionary named 'cif_core.dic' version 2.4.5 last updated
on 2014-11-21.

Automatic conversion script
Id: cif_fix_values 6909 2019-04-08 15:41:33Z antanas 
;
_cod_original_cell_volume 3236.7(16)
_cod_original_sg_symbol_H-M P2(1)/n
_cod_database_code 7234544

loop_
_symmetry_equiv_pos_as_xyz
'x, y, z'
'-x+1/2, y+1/2, -z+1/2'
'-x, -y, -z'
'x-1/2, -y-1/2, z-1/2'

loop_
_atom_site_label
_atom_site_type_symbol
_atom_site_fract_x
_atom_site_fract_y
_atom_site_fract_z
_atom_site_U_iso_or_equiv
_atom_site_adp_type
_atom_site_occupancy
_atom_site_symmetry_multiplicity
_atom_site_calc_flag
_atom_site_refinement_flags
_atom_site_disorder_assembly
_atom_site_disorder_group
O1 O 1.08133(9) 0.49145(6) 0.20035(3) 0.0284(2) Uani 1 1 d . . .
O2 O 0.91647(10) 0.58818(6) 0.03721(3) 0.02489(18) Uani 1 1 d . . .
O3 O 0.53205(9) 0.49196(6) 0.14822(4) 0.0313(2) Uani 1 1 d . . .
O4 O 0.24783(9) 0.78232(6) 0.04844(3) 0.02659(19) Uani 1 1 d . . .
O5 O 0.09027(10) 0.64131(6) -0.10137(3) 0.02448(18) Uani 1 1 d . . .
O6 O -0.30063(9) 0.76342(6) -0.00351(3) 0.02317(17) Uani 1 1 d . . .
N1 N 0.99874(10) 0.54231(6) 0.11941(3) 0.01638(17) Uani 1 1 d . . .
N2 N 0.72324(10) 0.54545(6) 0.09426(3) 0.01887(18) Uani 1 1 d . . .
N3 N 0.16938(10) 0.71920(6) -0.02931(3) 0.01652(17) Uani 1 1 d . . .
N4 N -0.10538(10) 0.70929(6) -0.05545(3) 0.01579(17) Uani 1 1 d . . .
C1 C 0.93208(11) 0.35492(7) 0.27704(4) 0.01623(19) Uani 1 1 d . . .
C2 C 0.95684(12) 0.30604(7) 0.22933(4) 0.0197(2) Uani 1 1 d . . .
H2 H 0.9148 0.3266 0.1961 0.024 Uiso 1 1 calc R . .
C3 C 1.03968(13) 0.23063(8) 0.23097(5) 0.0234(2) Uani 1 1 d . . .
H3 H 1.0559 0.1998 0.1988 0.028 Uiso 1 1 calc R . .
C4 C 1.10222(14) 0.19744(8) 0.28014(5) 0.0263(2) Uani 1 1 d . . .
H4 H 1.1584 0.1444 0.2808 0.032 Uiso 1 1 calc R . .
C5 C 1.08132(13) 0.24201(8) 0.32639(5) 0.0238(2) Uani 1 1 d . . .
H5 H 1.1238 0.2196 0.3591 0.029 Uiso 1 1 calc R . .
C6 C 0.99668(12) 0.32167(7) 0.32651(4) 0.0180(2) Uani 1 1 d . . .
C7 C 0.97604(12) 0.36669(7) 0.37418(4) 0.0193(2) Uani 1 1 d . . .
H7 H 1.0226 0.3449 0.4064 0.023 Uiso 1 1 calc R . .
C8 C 0.88864(12) 0.44280(7) 0.37529(4) 0.0179(2) Uani 1 1 d . . .
C9 C 0.86808(13) 0.48914(8) 0.42400(4) 0.0234(2) Uani 1 1 d . . .
H9 H 0.9165 0.4680 0.4562 0.028 Uiso 1 1 calc R . .
C10 C 0.78072(14) 0.56272(8) 0.42519(5) 0.0270(2) Uani 1 1 d . . .
H10 H 0.7689 0.5928 0.4579 0.032 Uiso 1 1 calc R . .
C11 C 0.70727(14) 0.59436(8) 0.37742(5) 0.0255(2) Uani 1 1 d . . .
H11 H 0.6454 0.6455 0.3784 0.031 Uiso 1 1 calc R . .
C12 C 0.72435(13) 0.55206(7) 0.32978(4) 0.0208(2) Uani 1 1 d . . .
H12 H 0.6738 0.5744 0.2983 0.025 Uiso 1 1 calc R . .
C13 C 0.81667(12) 0.47511(7) 0.32667(4) 0.01666(19) Uani 1 1 d . . .
C14 C 0.84159(12) 0.43150(7) 0.27780(4) 0.01585(19) Uani 1 1 d . . .
C15 C 0.75194(12) 0.46125(7) 0.22997(4) 0.01675(19) Uani 1 1 d . . .
H15 H 0.6380 0.4615 0.2337 0.020 Uiso 1 1 calc R . .
C16 C 0.80130(11) 0.48834(7) 0.18175(4) 0.01536(18) Uani 1 1 d . . .
C17 C 0.97103(12) 0.50533(7) 0.16930(4) 0.01680(19) Uani 1 1 d . . .
C18 C 0.88228(12) 0.55974(7) 0.08094(4) 0.01673(19) Uani 1 1 d . . .
C19 C 0.67358(12) 0.50753(7) 0.14144(4) 0.0185(2) Uani 1 1 d . . .
C20 C 1.16412(13) 0.56306(8) 0.10480(5) 0.0256(2) Uani 1 1 d . . .
H20A H 1.1857 0.5395 0.0694 0.038 Uiso 1 1 calc R . .
H20B H 1.2398 0.5383 0.1312 0.038 Uiso 1 1 calc R . .
H20C H 1.1777 0.6254 0.1041 0.038 Uiso 1 1 calc R . .
C21 C 0.60074(15) 0.56918(9) 0.05403(5) 0.0316(3) Uani 1 1 d . . .
H21A H 0.5963 0.6317 0.0508 0.047 Uiso 1 1 calc R . .
H21B H 0.4952 0.5476 0.0648 0.047 Uiso 1 1 calc R . .
H21C H 0.6285 0.5442 0.0195 0.047 Uiso 1 1 calc R . .
C22 C 0.09973(12) 0.92815(7) 0.11537(4) 0.01686(19) Uani 1 1 d . . .
C23 C 0.12015(13) 0.97131(7) 0.06556(4) 0.0205(2) Uani 1 1 d . . .
H23 H 0.0725 0.9480 0.0339 0.025 Uiso 1 1 calc R . .
C24 C 0.20684(14) 1.04533(8) 0.06271(5) 0.0247(2) Uani 1 1 d . . .
H24 H 0.2197 1.0726 0.0291 0.030 Uiso 1 1 calc R . .
C25 C 0.27808(14) 1.08200(8) 0.10951(5) 0.0261(2) Uani 1 1 d . . .
H25 H 0.3382 1.1336 0.1071 0.031 Uiso 1 1 calc R . .
C26 C 0.26052(13) 1.04345(8) 0.15797(5) 0.0231(2) Uani 1 1 d . . .
H26 H 0.3084 1.0687 0.1890 0.028 Uiso 1 1 calc R . .
C27 C 0.17114(12) 0.96571(7) 0.16265(4) 0.0181(2) Uani 1 1 d . . .
C28 C 0.15457(12) 0.92575(7) 0.21233(4) 0.0201(2) Uani 1 1 d . . .
H28 H 0.2043 0.9506 0.2432 0.024 Uiso 1 1 calc R . .
C29 C 0.06666(12) 0.85031(7) 0.21734(4) 0.0189(2) Uani 1 1 d . . .
C30 C 0.04923(14) 0.80991(8) 0.26836(4) 0.0261(2) Uani 1 1 d . . .
H30 H 0.1004 0.8342 0.2991 0.031 Uiso 1 1 calc R . .
C31 C -0.03952(16) 0.73735(9) 0.27318(5) 0.0306(3) Uani 1 1 d . . .
H31 H -0.0498 0.7110 0.3071 0.037 Uiso 1 1 calc R . .
C32 C -0.11661(16) 0.70110(8) 0.22753(5) 0.0297(3) Uani 1 1 d . . .
H32 H -0.1797 0.6507 0.2313 0.036 Uiso 1 1 calc R . .
C33 C -0.10203(14) 0.73729(7) 0.17802(5) 0.0236(2) Uani 1 1 d . . .
H33 H -0.1538 0.7112 0.1479 0.028 Uiso 1 1 calc R . .
C34 C -0.01013(12) 0.81358(7) 0.17100(4) 0.01736(19) Uani 1 1 d . . .
C35 C 0.00946(12) 0.85209(7) 0.12032(4) 0.01618(19) Uani 1 1 d . . .
C36 C -0.08190(12) 0.81582(7) 0.07465(4) 0.0179(2) Uani 1 1 d . . .
H36 H -0.1958 0.8173 0.0782 0.021 Uiso 1 1 calc R . .
C37 C -0.03208(11) 0.78069(7) 0.02847(4) 0.01542(19) Uani 1 1 d . . .
C38 C 0.13850(11) 0.76260(7) 0.01803(4) 0.01613(19) Uani 1 1 d . . .
C39 C 0.05306(12) 0.68654(7) -0.06399(4) 0.01614(19) Uani 1 1 d . . .
C40 C -0.15763(12) 0.75124(7) -0.01001(4) 0.01571(19) Uani 1 1 d . . .
C41 C 0.33637(13) 0.69777(9) -0.04143(5) 0.0264(2) Uani 1 1 d . . .
H41A H 0.3573 0.6378 -0.0322 0.040 Uiso 1 1 calc R . .
H41B H 0.4097 0.7347 -0.0206 0.040 Uiso 1 1 calc R . .
H41C H 0.3541 0.7064 -0.0796 0.040 Uiso 1 1 calc R . .
C42 C -0.22696(13) 0.67464(8) -0.09283(4) 0.0236(2) Uani 1 1 d . . .
H42A H -0.1764 0.6613 -0.1269 0.035 Uiso 1 1 calc R . .
H42B H -0.3126 0.7171 -0.0988 0.035 Uiso 1 1 calc R . .
H42C H -0.2733 0.6224 -0.0779 0.035 Uiso 1 1 calc R . .

loop_
_atom_site_aniso_label
_atom_site_aniso_U_11
_atom_site_aniso_U_22
_atom_site_aniso_U_33
_atom_site_aniso_U_23
_atom_site_aniso_U_13
_atom_site_aniso_U_12
O1 0.0171(3) 0.0446(5) 0.0233(4) 0.0140(4) -0.0050(3) -0.0027(3)
O2 0.0270(4) 0.0304(5) 0.0172(4) 0.0084(3) 0.0018(3) -0.0005(3)
O3 0.0157(3) 0.0483(6) 0.0297(5) 0.0159(4) -0.0030(3) -0.0035(4)
O4 0.0170(3) 0.0398(5) 0.0228(4) -0.0133(4) -0.0036(3) 0.0009(3)
O5 0.0274(4) 0.0285(5) 0.0176(4) -0.0092(3) 0.0000(3) 0.0035(3)
O6 0.0148(3) 0.0297(4) 0.0249(4) -0.0053(3) -0.0011(3) -0.0001(3)
N1 0.0146(4) 0.0191(4) 0.0155(4) 0.0029(3) 0.0011(3) -0.0012(3)
N2 0.0171(4) 0.0243(5) 0.0150(4) 0.0052(3) -0.0037(3) -0.0015(3)
N3 0.0148(4) 0.0206(4) 0.0142(4) -0.0039(3) 0.0010(3) 0.0011(3)
N4 0.0168(4) 0.0184(4) 0.0120(4) -0.0020(3) -0.0024(3) -0.0007(3)
C1 0.0159(4) 0.0186(5) 0.0142(4) 0.0024(4) 0.0012(3) -0.0016(3)
C2 0.0219(5) 0.0214(5) 0.0159(4) 0.0001(4) 0.0012(4) -0.0005(4)
C3 0.0258(5) 0.0227(6) 0.0216(5) -0.0019(4) 0.0030(4) 0.0009(4)
C4 0.0271(5) 0.0217(6) 0.0301(6) 0.0026(5) 0.0014(4) 0.0061(4)
C5 0.0233(5) 0.0250(6) 0.0232(5) 0.0068(4) -0.0010(4) 0.0033(4)
C6 0.0168(4) 0.0210(5) 0.0164(4) 0.0035(4) 0.0003(3) -0.0012(4)
C7 0.0177(4) 0.0258(6) 0.0145(4) 0.0042(4) -0.0012(3) -0.0020(4)
C8 0.0177(4) 0.0237(5) 0.0125(4) 0.0015(4) 0.0016(3) -0.0043(4)
C9 0.0236(5) 0.0320(6) 0.0145(5) -0.0018(4) 0.0023(4) -0.0050(4)
C10 0.0306(6) 0.0314(7) 0.0192(5) -0.0067(5) 0.0064(4) -0.0038(5)
C11 0.0289(5) 0.0228(6) 0.0252(5) -0.0023(4) 0.0080(4) 0.0012(4)
C12 0.0230(5) 0.0212(5) 0.0184(5) 0.0022(4) 0.0043(4) -0.0003(4)
C13 0.0175(4) 0.0192(5) 0.0135(4) 0.0011(4) 0.0033(3) -0.0035(4)
C14 0.0171(4) 0.0184(5) 0.0122(4) 0.0021(3) 0.0011(3) -0.0021(3)
C15 0.0166(4) 0.0181(5) 0.0155(4) 0.0019(4) 0.0004(3) 0.0002(3)
C16 0.0140(4) 0.0176(5) 0.0145(4) 0.0012(4) -0.0006(3) 0.0004(3)
C17 0.0157(4) 0.0192(5) 0.0154(4) 0.0030(4) -0.0005(3) -0.0008(3)
C18 0.0197(4) 0.0155(5) 0.0150(4) 0.0013(4) -0.0001(3) 0.0001(4)
C19 0.0165(4) 0.0223(5) 0.0165(5) 0.0041(4) -0.0015(3) 0.0002(4)
C20 0.0167(4) 0.0323(6) 0.0281(6) 0.0103(5) 0.0032(4) -0.0020(4)
C21 0.0262(5) 0.0438(8) 0.0243(6) 0.0139(5) -0.0113(4) -0.0039(5)
C22 0.0166(4) 0.0179(5) 0.0161(4) -0.0032(4) 0.0010(3) 0.0022(3)
C23 0.0226(5) 0.0212(5) 0.0177(5) -0.0010(4) 0.0018(4) 0.0024(4)
C24 0.0274(5) 0.0209(6) 0.0260(6) 0.0028(4) 0.0063(4) 0.0018(4)
C25 0.0243(5) 0.0174(5) 0.0367(6) -0.0039(5) 0.0045(4) -0.0022(4)
C26 0.0203(5) 0.0209(6) 0.0280(6) -0.0075(4) 0.0006(4) -0.0003(4)
C27 0.0165(4) 0.0189(5) 0.0188(5) -0.0055(4) -0.0002(3) 0.0021(4)
C28 0.0187(4) 0.0247(6) 0.0169(5) -0.0057(4) -0.0020(4) 0.0023(4)
C29 0.0199(4) 0.0221(5) 0.0148(4) -0.0016(4) 0.0002(3) 0.0057(4)
C30 0.0308(6) 0.0322(7) 0.0153(5) 0.0017(4) -0.0003(4) 0.0079(5)
C31 0.0409(7) 0.0294(7) 0.0219(5) 0.0075(5) 0.0085(5) 0.0079(5)
C32 0.0382(6) 0.0217(6) 0.0298(6) 0.0013(5) 0.0125(5) 0.0002(5)
C33 0.0283(5) 0.0192(5) 0.0235(5) -0.0039(4) 0.0061(4) 0.0004(4)
C34 0.0189(4) 0.0177(5) 0.0156(4) -0.0029(4) 0.0027(3) 0.0036(4)
C35 0.0164(4) 0.0183(5) 0.0139(4) -0.0045(4) 0.0014(3) 0.0020(3)
C36 0.0169(4) 0.0194(5) 0.0175(5) -0.0037(4) 0.0008(3) 0.0001(4)
C37 0.0146(4) 0.0172(5) 0.0144(4) -0.0018(4) -0.0001(3) -0.0003(3)
C38 0.0159(4) 0.0188(5) 0.0137(4) -0.0022(4) 0.0003(3) 0.0002(3)
C39 0.0193(4) 0.0165(5) 0.0126(4) 0.0001(3) -0.0006(3) -0.0006(3)
C40 0.0166(4) 0.0155(5) 0.0150(4) -0.0007(3) -0.0008(3) -0.0010(3)
C41 0.0164(4) 0.0381(7) 0.0249(5) -0.0090(5) 0.0016(4) 0.0052(4)
C42 0.0220(5) 0.0282(6) 0.0205(5) -0.0077(4) -0.0071(4) -0.0023(4)

loop_
_atom_type_symbol
_atom_type_description
_atom_type_scat_dispersion_real
_atom_type_scat_dispersion_imag
_atom_type_scat_source
C C 0.0033 0.0016 'International Tables Vol C Tables 4.2.6.8 and 6.1.1.4'
H H 0.0000 0.0000 'International Tables Vol C Tables 4.2.6.8 and 6.1.1.4'
N N 0.0061 0.0033 'International Tables Vol C Tables 4.2.6.8 and 6.1.1.4'
O O 0.0106 0.0060 'International Tables Vol C Tables 4.2.6.8 and 6.1.1.4'

loop_
_geom_angle_atom_site_label_1
_geom_angle_atom_site_label_2
_geom_angle_atom_site_label_3
_geom_angle
_geom_angle_site_symmetry_1
_geom_angle_site_symmetry_3
C18 N1 C17 125.46(8) . .
C18 N1 C20 115.33(9) . .
C17 N1 C20 119.19(8) . .
C18 N2 C19 125.02(8) . .
C18 N2 C21 116.31(9) . .
C19 N2 C21 118.61(9) . .
C39 N3 C38 125.14(8) . .
C39 N3 C41 115.84(9) . .
C38 N3 C41 118.69(8) . .
C39 N4 C40 124.20(8) . .
C39 N4 C42 116.69(9) . .
C40 N4 C42 118.37(8) . .
C14 C1 C6 118.87(9) . .
C14 C1 C2 123.18(9) . .
C6 C1 C2 117.89(10) . .
C3 C2 C1 121.02(10) . .
C3 C2 H2 119.5 . .
C1 C2 H2 119.5 . .
C2 C3 C4 120.96(11) . .
C2 C3 H3 119.5 . .
C4 C3 H3 119.5 . .
C5 C4 C3 119.81(11) . .
C5 C4 H4 120.1 . .
C3 C4 H4 120.1 . .
C4 C5 C6 121.16(10) . .
C4 C5 H5 119.4 . .
C6 C5 H5 119.4 . .
C7 C6 C5 120.59(10) . .
C7 C6 C1 120.25(10) . .
C5 C6 C1 119.16(10) . .
C8 C7 C6 121.30(9) . .
C8 C7 H7 119.3 . .
C6 C7 H7 119.3 . .
C7 C8 C9 121.36(10) . .
C7 C8 C13 119.33(10) . .
C9 C8 C13 119.32(10) . .
C10 C9 C8 121.31(11) . .
C10 C9 H9 119.3 . .
C8 C9 H9 119.3 . .
C9 C10 C11 119.67(11) . .
C9 C10 H10 120.2 . .
C11 C10 H10 120.2 . .
C12 C11 C10 120.92(11) . .
C12 C11 H11 119.5 . .
C10 C11 H11 119.5 . .
C11 C12 C13 121.20(10) . .
C11 C12 H12 119.4 . .
C13 C12 H12 119.4 . .
C14 C13 C12 122.65(9) . .
C14 C13 C8 119.77(10) . .
C12 C13 C8 117.57(9) . .
C1 C14 C13 120.38(9) . .
C1 C14 C15 121.04(9) . .
C13 C14 C15 118.01(9) . .
C16 C15 C14 131.99(9) . .
C16 C15 H15 114.0 . .
C14 C15 H15 114.0 . .
C15 C16 C17 123.75(9) . .
C15 C16 C19 116.59(9) . .
C17 C16 C19 119.50(9) . .
O1 C17 N1 120.82(9) . .
O1 C17 C16 123.04(9) . .
N1 C17 C16 116.10(8) . .
O2 C18 N1 121.79(9) . .
O2 C18 N2 121.05(9) . .
N1 C18 N2 117.14(9) . .
O3 C19 N2 120.60(9) . .
O3 C19 C16 122.95(10) . .
N2 C19 C16 116.45(9) . .
N1 C20 H20A 109.5 . .
N1 C20 H20B 109.5 . .
H20A C20 H20B 109.5 . .
N1 C20 H20C 109.5 . .
H20A C20 H20C 109.5 . .
H20B C20 H20C 109.5 . .
N2 C21 H21A 109.5 . .
N2 C21 H21B 109.5 . .
H21A C21 H21B 109.5 . .
N2 C21 H21C 109.5 . .
H21A C21 H21C 109.5 . .
H21B C21 H21C 109.5 . .
C35 C22 C23 123.12(9) . .
C35 C22 C27 118.77(9) . .
C23 C22 C27 118.09(10) . .
C24 C23 C22 121.18(10) . .
C24 C23 H23 119.4 . .
C22 C23 H23 119.4 . .
C23 C24 C25 120.55(11) . .
C23 C24 H24 119.7 . .
C25 C24 H24 119.7 . .
C26 C25 C24 120.29(11) . .
C26 C25 H25 119.9 . .
C24 C25 H25 119.9 . .
C25 C26 C27 120.89(10) . .
C25 C26 H26 119.6 . .
C27 C26 H26 119.6 . .
C28 C27 C26 120.84(10) . .
C28 C27 C22 120.17(10) . .
C26 C27 C22 118.98(10) . .
C29 C28 C27 121.24(10) . .
C29 C28 H28 119.4 . .
C27 C28 H28 119.4 . .
C28 C29 C34 119.38(10) . .
C28 C29 C30 121.03(10) . .
C34 C29 C30 119.58(10) . .
C31 C30 C29 120.78(11) . .
C31 C30 H30 119.6 . .
C29 C30 H30 119.6 . .
C30 C31 C32 119.86(11) . .
C30 C31 H31 120.1 . .
C32 C31 H31 120.1 . .
C33 C32 C31 121.22(12) . .
C33 C32 H32 119.4 . .
C31 C32 H32 119.4 . .
C32 C33 C34 120.93(11) . .
C32 C33 H33 119.5 . .
C34 C33 H33 119.5 . .
C35 C34 C33 122.48(10) . .
C35 C34 C29 119.87(10) . .
C33 C34 C29 117.64(10) . .
C22 C35 C34 120.50(9) . .
C22 C35 C36 121.41(9) . .
C34 C35 C36 117.73(9) . .
C37 C36 C35 131.24(9) . .
C37 C36 H36 114.4 . .
C35 C36 H36 114.4 . .
C36 C37 C38 122.86(9) . .
C36 C37 C40 117.41(9) . .
C38 C37 C40 119.38(9) . .
O4 C38 N3 120.65(9) . .
O4 C38 C37 123.25(9) . .
N3 C38 C37 116.09(8) . .
O5 C39 N3 120.83(9) . .
O5 C39 N4 121.72(9) . .
N3 C39 N4 117.42(9) . .
O6 C40 N4 120.38(9) . .
O6 C40 C37 122.66(9) . .
N4 C40 C37 116.96(8) . .
N3 C41 H41A 109.5 . .
N3 C41 H41B 109.5 . .
H41A C41 H41B 109.5 . .
N3 C41 H41C 109.5 . .
H41A C41 H41C 109.5 . .
H41B C41 H41C 109.5 . .
N4 C42 H42A 109.5 . .
N4 C42 H42B 109.5 . .
H42A C42 H42B 109.5 . .
N4 C42 H42C 109.5 . .
H42A C42 H42C 109.5 . .
H42B C42 H42C 109.5 . .

loop_
_geom_bond_atom_site_label_1
_geom_bond_atom_site_label_2
_geom_bond_distance
_geom_bond_site_symmetry_2
O1 C17 1.2060(12) .
O2 C18 1.2200(13) .
O3 C19 1.2129(13) .
O4 C38 1.2100(12) .
O5 C39 1.2173(13) .
O6 C40 1.2142(12) .
N1 C18 1.3750(13) .
N1 C17 1.3992(13) .
N1 C20 1.4621(13) .
N2 C18 1.3842(13) .
N2 C19 1.3911(13) .
N2 C21 1.4614(14) .
N3 C39 1.3800(13) .
N3 C38 1.3935(13) .
N3 C41 1.4615(13) .
N4 C39 1.3808(13) .
N4 C40 1.3898(13) .
N4 C42 1.4632(13) .
C1 C14 1.4118(15) .
C1 C6 1.4351(14) .
C1 C2 1.4357(15) .
C2 C3 1.3632(16) .
C2 H2 0.9500 .
C3 C4 1.4224(17) .
C3 H3 0.9500 .
C4 C5 1.3649(17) .
C4 H4 0.9500 .
C5 C6 1.4281(16) .
C5 H5 0.9500 .
C6 C7 1.3986(15) .
C7 C8 1.3924(16) .
C7 H7 0.9500 .
C8 C9 1.4310(15) .
C8 C13 1.4349(14) .
C9 C10 1.3588(18) .
C9 H9 0.9500 .
C10 C11 1.4183(18) .
C10 H10 0.9500 .
C11 C12 1.3729(16) .
C11 H11 0.9500 .
C12 C13 1.4275(16) .
C12 H12 0.9500 .
C13 C14 1.4189(14) .
C14 C15 1.4701(14) .
C15 C16 1.3504(14) .
C15 H15 0.9500 .
C16 C17 1.4709(13) .
C16 C19 1.4766(14) .
C20 H20A 0.9800 .
C20 H20B 0.9800 .
C20 H20C 0.9800 .
C21 H21A 0.9800 .
C21 H21B 0.9800 .
C21 H21C 0.9800 .
C22 C35 1.4105(15) .
C22 C23 1.4304(15) .
C22 C27 1.4363(14) .
C23 C24 1.3636(17) .
C23 H23 0.9500 .
C24 C25 1.4205(18) .
C24 H24 0.9500 .
C25 C26 1.3647(18) .
C25 H25 0.9500 .
C26 C27 1.4281(16) .
C26 H26 0.9500 .
C27 C28 1.4007(15) .
C28 C29 1.3921(16) .
C28 H28 0.9500 .
C29 C34 1.4305(15) .
C29 C30 1.4343(15) .
C30 C31 1.3576(19) .
C30 H30 0.9500 .
C31 C32 1.4147(19) .
C31 H31 0.9500 .
C32 C33 1.3695(17) .
C32 H32 0.9500 .
C33 C34 1.4268(16) .
C33 H33 0.9500 .
C34 C35 1.4162(14) .
C35 C36 1.4702(14) .
C36 C37 1.3520(14) .
C36 H36 0.9500 .
C37 C38 1.4700(13) .
C37 C40 1.4752(13) .
C41 H41A 0.9800 .
C41 H41B 0.9800 .
C41 H41C 0.9800 .
C42 H42A 0.9800 .
C42 H42B 0.9800 .
C42 H42C 0.9800 .

loop_
_geom_torsion_atom_site_label_1
_geom_torsion_atom_site_label_2
_geom_torsion_atom_site_label_3
_geom_torsion_atom_site_label_4
_geom_torsion
_geom_torsion_site_symmetry_1
_geom_torsion_site_symmetry_2
_geom_torsion_site_symmetry_3
_geom_torsion_site_symmetry_4
C14 C1 C2 C3 -177.31(10) . . . .
C6 C1 C2 C3 -0.27(15) . . . .
C1 C2 C3 C4 0.89(17) . . . .
C2 C3 C4 C5 -0.91(18) . . . .
C3 C4 C5 C6 0.31(18) . . . .
C4 C5 C6 C7 179.97(11) . . . .
C4 C5 C6 C1 0.30(16) . . . .
C14 C1 C6 C7 -2.82(15) . . . .
C2 C1 C6 C7 -179.99(9) . . . .
C14 C1 C6 C5 176.86(9) . . . .
C2 C1 C6 C5 -0.32(14) . . . .
C5 C6 C7 C8 -177.56(10) . . . .
C1 C6 C7 C8 2.11(15) . . . .
C6 C7 C8 C9 -179.70(10) . . . .
C6 C7 C8 C13 0.78(15) . . . .
C7 C8 C9 C10 -178.99(10) . . . .
C13 C8 C9 C10 0.53(16) . . . .
C8 C9 C10 C11 0.39(17) . . . .
C9 C10 C11 C12 -0.59(18) . . . .
C10 C11 C12 C13 -0.14(17) . . . .
C11 C12 C13 C14 -177.67(10) . . . .
C11 C12 C13 C8 1.04(15) . . . .
C7 C8 C13 C14 -2.94(14) . . . .
C9 C8 C13 C14 177.53(9) . . . .
C7 C8 C13 C12 178.31(9) . . . .
C9 C8 C13 C12 -1.22(14) . . . .
C6 C1 C14 C13 0.65(14) . . . .
C2 C1 C14 C13 177.66(9) . . . .
C6 C1 C14 C15 -170.45(9) . . . .
C2 C1 C14 C15 6.56(15) . . . .
C12 C13 C14 C1 -179.11(9) . . . .
C8 C13 C14 C1 2.21(14) . . . .
C12 C13 C14 C15 -7.75(15) . . . .
C8 C13 C14 C15 173.57(9) . . . .
C1 C14 C15 C16 -65.62(16) . . . .
C13 C14 C15 C16 123.08(13) . . . .
C14 C15 C16 C17 -9.13(19) . . . .
C14 C15 C16 C19 175.56(11) . . . .
C18 N1 C17 O1 179.12(11) . . . .
C20 N1 C17 O1 0.87(16) . . . .
C18 N1 C17 C16 -3.30(15) . . . .
C20 N1 C17 C16 178.45(10) . . . .
C15 C16 C17 O1 4.60(18) . . . .
C19 C16 C17 O1 179.78(11) . . . .
C15 C16 C17 N1 -172.92(10) . . . .
C19 C16 C17 N1 2.26(15) . . . .
C17 N1 C18 O2 -176.25(10) . . . .
C20 N1 C18 O2 2.07(16) . . . .
C17 N1 C18 N2 5.15(16) . . . .
C20 N1 C18 N2 -176.53(10) . . . .
C19 N2 C18 O2 175.05(10) . . . .
C21 N2 C18 O2 -2.16(16) . . . .
C19 N2 C18 N1 -6.34(16) . . . .
C21 N2 C18 N1 176.45(10) . . . .
C18 N2 C19 O3 -174.76(11) . . . .
C21 N2 C19 O3 2.39(17) . . . .
C18 N2 C19 C16 5.50(16) . . . .
C21 N2 C19 C16 -177.35(10) . . . .
C15 C16 C19 O3 -7.51(17) . . . .
C17 C16 C19 O3 176.97(11) . . . .
C15 C16 C19 N2 172.23(10) . . . .
C17 C16 C19 N2 -3.29(15) . . . .
C35 C22 C23 C24 179.18(10) . . . .
C27 C22 C23 C24 0.96(15) . . . .
C22 C23 C24 C25 -0.61(17) . . . .
C23 C24 C25 C26 0.01(17) . . . .
C24 C25 C26 C27 0.21(17) . . . .
C25 C26 C27 C28 179.35(10) . . . .
C25 C26 C27 C22 0.16(16) . . . .
C35 C22 C27 C28 1.78(14) . . . .
C23 C22 C27 C28 -179.93(9) . . . .
C35 C22 C27 C26 -179.02(9) . . . .
C23 C22 C27 C26 -0.72(14) . . . .
C26 C27 C28 C29 179.51(10) . . . .
C22 C27 C28 C29 -1.30(15) . . . .
C27 C28 C29 C34 -0.91(15) . . . .
C27 C28 C29 C30 -179.62(10) . . . .
C28 C29 C30 C31 178.58(11) . . . .
C34 C29 C30 C31 -0.13(16) . . . .
C29 C30 C31 C32 -0.30(18) . . . .
C30 C31 C32 C33 0.81(19) . . . .
C31 C32 C33 C34 -0.85(18) . . . .
C32 C33 C34 C35 179.08(10) . . . .
C32 C33 C34 C29 0.40(16) . . . .
C28 C29 C34 C35 2.64(15) . . . .
C30 C29 C34 C35 -178.63(9) . . . .
C28 C29 C34 C33 -178.64(9) . . . .
C30 C29 C34 C33 0.09(15) . . . .
C23 C22 C35 C34 -178.25(9) . . . .
C27 C22 C35 C34 -0.04(14) . . . .
C23 C22 C35 C36 -5.27(15) . . . .
C27 C22 C35 C36 172.94(9) . . . .
C33 C34 C35 C22 179.19(9) . . . .
C29 C34 C35 C22 -2.15(15) . . . .
C33 C34 C35 C36 5.96(15) . . . .
C29 C34 C35 C36 -175.38(9) . . . .
C22 C35 C36 C37 67.15(16) . . . .
C34 C35 C36 C37 -119.68(13) . . . .
C35 C36 C37 C38 7.78(19) . . . .
C35 C36 C37 C40 -178.99(11) . . . .
C39 N3 C38 O4 173.30(11) . . . .
C41 N3 C38 O4 0.16(16) . . . .
C39 N3 C38 C37 -5.62(15) . . . .
C41 N3 C38 C37 -178.76(10) . . . .
C36 C37 C38 O4 -4.56(17) . . . .
C40 C37 C38 O4 -177.66(10) . . . .
C36 C37 C38 N3 174.32(10) . . . .
C40 C37 C38 N3 1.22(14) . . . .
C38 N3 C39 O5 -171.77(10) . . . .
C41 N3 C39 O5 1.54(15) . . . .
C38 N3 C39 N4 10.10(15) . . . .
C41 N3 C39 N4 -176.59(10) . . . .
C40 N4 C39 O5 171.35(10) . . . .
C42 N4 C39 O5 1.42(15) . . . .
C40 N4 C39 N3 -10.54(15) . . . .
C42 N4 C39 N3 179.53(9) . . . .
C39 N4 C40 O6 -174.43(10) . . . .
C42 N4 C40 O6 -4.66(15) . . . .
C39 N4 C40 C37 6.56(15) . . . .
C42 N4 C40 C37 176.34(9) . . . .
C36 C37 C40 O6 5.85(16) . . . .
C38 C37 C40 O6 179.32(10) . . . .
C36 C37 C40 N4 -175.18(9) . . . .
C38 C37 C40 N4 -1.70(14) . . . .
